data_1556816
loop_
_publ_author_name
'Sanjuan-Szklarz, W Fabiola'
'Hoser, Anna A.'
'Gutmann, Matthias'
'Madsen, Anders \/Ostergaard'
'Wo\'zniak, Krzysztof'

_publ_section_title
;
 Yes, one can obtain better quality structures from routine X-ray data
 collection.
;
_journal_issue 'Pt 1'
_journal_name_full IUCrJ
_journal_page_first 61
_journal_page_last 70
_journal_paper_doi 10.1107/S2052252515020941
_journal_volume 3
_journal_year 2016
_chemical_formula_sum 'C14 H24 Cl2 N2 O2'
_chemical_formula_weight 323.25
_space_group_IT_number 14
_space_group_name_Hall '-P 2yn'
_space_group_name_H-M_alt 'P 1 21/n 1'
_atom_sites_solution_hydrogens geom
_atom_sites_solution_primary direct
_atom_sites_solution_secondary difmap
_audit_creation_date 2008-07-30T15:42
_audit_creation_method SHELXL-97
_audit_update_record ' 2008-07-30T15:42  Initial CIF as created by GSAS2CIF'
_cell_angle_alpha 90.00
_cell_angle_beta 101.6390(10)
_cell_angle_gamma 90.00
_cell_formula_units_Z 4
_cell_length_a 10.0850(10)
_cell_length_b 9.8110(10)
_cell_length_c 17.9150(10)
_cell_measurement_temperature 103(2)
_cell_volume 1736.1(3)
_computing_structure_refinement 'SHELXL-97 (Sheldrick, 1997)'
_computing_structure_solution 'SHELXS-97 (Sheldrick, 1990)'
_diffrn_ambient_temperature 103(2)
_diffrn_measured_fraction_theta_full 0.999
_diffrn_measured_fraction_theta_max 0.999
_diffrn_radiation_monochromator graphite
_diffrn_radiation_source 'fine-focus sealed tube'
_diffrn_radiation_type MoK\a
_diffrn_radiation_wavelength 0.71073
_diffrn_reflns_av_R_equivalents 0.0000
_diffrn_reflns_av_sigmaI/netI 0.0081
_diffrn_reflns_limit_h_max 11
_diffrn_reflns_limit_h_min -11
_diffrn_reflns_limit_k_max 11
_diffrn_reflns_limit_k_min 0
_diffrn_reflns_limit_l_max 21
_diffrn_reflns_limit_l_min 0
_diffrn_reflns_number 3048
_diffrn_reflns_theta_full 24.99
_diffrn_reflns_theta_max 24.99
_diffrn_reflns_theta_min 2.15
_exptl_absorpt_coefficient_mu 0.377
_exptl_crystal_density_diffrn 1.237
_exptl_crystal_density_method 'not measured'
_exptl_crystal_F_000 688
_refine_diff_density_max 0.298
_refine_diff_density_min -0.217
_refine_diff_density_rms 0.038
_refine_ls_extinction_coef 0.0000(11)
_refine_ls_extinction_expression Fc^*^=kFc[1+0.001xFc^2^\l^3^/sin(2\q)]^-1/4^
_refine_ls_extinction_method SHELXL
_refine_ls_goodness_of_fit_all 2.62
_refine_ls_goodness_of_fit_ref 1.289
_refine_ls_hydrogen_treatment mixed
_refine_ls_matrix_type full
_refine_ls_number_parameters 278
_refine_ls_number_reflns 3048
_refine_ls_number_restraints 0
_refine_ls_restrained_S_all 1.289
_refine_ls_R_factor_all 0.0245
_refine_ls_R_factor_gt 0.0235
_refine_ls_shift/su_max 1.060
_refine_ls_shift/su_mean 0.102
_refine_ls_structure_factor_coef Fsqd
_refine_ls_weighting_details 'calc w=1/[\s^2^(Fo^2^)+(0.0539P)^2^+0.1626P] where P=(Fo^2^+2Fc^2^)/3'
_refine_ls_weighting_scheme calc
_refine_ls_wR_factor_gt 0.0840
_refine_ls_wR_factor_ref 0.0856
_reflns_number_gt 2914
_reflns_number_total 3048
_reflns_threshold_expression >2sigma(I)
_cod_data_source_file fc5011.cif
_cod_data_source_block DMAN_IAM_50
_cod_database_code 1556816

loop_
_symmetry_equiv_pos_as_xyz
'x, y, z'
'-x+1/2, y+1/2, -z+1/2'
'-x, -y, -z'
'x-1/2, -y-1/2, z-1/2'

loop_
_atom_site_label
_atom_site_type_symbol
_atom_site_fract_x
_atom_site_fract_y
_atom_site_fract_z
_atom_site_U_iso_or_equiv
_atom_site_adp_type
_atom_site_occupancy
_atom_site_symmetry_multiplicity
_atom_site_calc_flag
Cl1 Cl 0.01225(3) 0.90091(3) 0.668004(16) 0.02395(13) Uani 1 1 d
Cl2 Cl 0.47729(3) 0.90903(2) 0.846019(16) 0.02206(13) Uani 1 1 d
O1 O 0.13935(10) 0.64942(9) 0.74330(5) 0.0261(2) Uani 1 1 d
O2 O 0.38277(10) 0.65843(9) 0.75261(5) 0.0298(2) Uani 1 1 d
H1OA H 0.1052(18) 0.5825(18) 0.7183(10) 0.048(5) Uiso 1 1 d
H1OB H 0.1063(16) 0.7129(19) 0.7240(9) 0.037(4) Uiso 1 1 d
H2OA H 0.4105(18) 0.720(2) 0.7769(10) 0.049(5) Uiso 1 1 d
H2OB H 0.4168(17) 0.5916(18) 0.7751(10) 0.045(5) Uiso 1 1 d
H3O H 0.262(2) 0.653(3) 0.7471(11) 0.087(8) Uiso 1 1 d
N1 N 0.83472(9) 0.84218(8) 0.88253(5) 0.0179(2) Uani 1 1 d
N2 N 0.72549(8) 0.75189(8) 0.99275(5) 0.0165(2) Uani 1 1 d
C1 C 0.96674(10) 0.79636(10) 0.92487(6) 0.0173(2) Uani 1 1 d
C2 C 1.08190(11) 0.81882(11) 0.89707(6) 0.0214(2) Uani 1 1 d
C3 C 1.20943(11) 0.77517(11) 0.93765(7) 0.0231(2) Uani 1 1 d
C4 C 1.21940(11) 0.70843(10) 1.00548(6) 0.0208(2) Uani 1 1 d
C5 C 1.11341(11) 0.61116(11) 1.10609(6) 0.0215(2) Uani 1 1 d
C6 C 1.00142(12) 0.58391(11) 1.13570(7) 0.0240(3) Uani 1 1 d
C7 C 0.87278(11) 0.62895(11) 1.09748(6) 0.0214(2) Uani 1 1 d
C8 C 0.85937(10) 0.69919(10) 1.03030(6) 0.0168(2) Uani 1 1 d
C9 C 0.97243(10) 0.72663(10) 0.99567(6) 0.0164(2) Uani 1 1 d
C10 C 1.10234(10) 0.68137(10) 1.03587(6) 0.0182(2) Uani 1 1 d
C11 C 0.79242(12) 0.76608(13) 0.81008(6) 0.0258(3) Uani 1 1 d
C12 C 0.83140(12) 0.99127(12) 0.86951(8) 0.0304(3) Uani 1 1 d
C13 C 0.67590(12) 0.86052(12) 1.03882(6) 0.0235(3) Uani 1 1 d
C14 C 0.62252(11) 0.64164(11) 0.97233(7) 0.0226(3) Uani 1 1 d
H2N H 0.7496(17) 0.8022(17) 0.9411(10) 0.052(4) Uiso 1 1 d
H2 H 1.0740(15) 0.8682(15) 0.8481(9) 0.037(4) Uiso 1 1 d
H3 H 1.2877(14) 0.7915(13) 0.9168(8) 0.029(3) Uiso 1 1 d
H4 H 1.3024(14) 0.6761(13) 1.0336(7) 0.022(3) Uiso 1 1 d
H5 H 1.2008(14) 0.5847(13) 1.1306(8) 0.024(3) Uiso 1 1 d
H6 H 1.0109(13) 0.5381(14) 1.1817(8) 0.027(3) Uiso 1 1 d
H7 H 0.7931(15) 0.6124(13) 1.1186(8) 0.027(3) Uiso 1 1 d
H11A H 0.7925(15) 0.6649(15) 0.8226(8) 0.037(4) Uiso 1 1 d
H11B H 0.8522(16) 0.7840(15) 0.7763(9) 0.039(4) Uiso 1 1 d
H11C H 0.7009(14) 0.7933(13) 0.7883(8) 0.026(3) Uiso 1 1 d
H12A H 0.8624(15) 1.0395(16) 0.9187(9) 0.038(4) Uiso 1 1 d
H12B H 0.8895(15) 1.0159(16) 0.8352(9) 0.042(4) Uiso 1 1 d
H12C H 0.7395(14) 1.0152(14) 0.8486(8) 0.029(3) Uiso 1 1 d
H13A H 0.6566(14) 0.8207(15) 1.0837(9) 0.034(4) Uiso 1 1 d
H13B H 0.7457(14) 0.9293(14) 1.0515(8) 0.028(3) Uiso 1 1 d
H13C H 0.5940(14) 0.8995(13) 1.0074(8) 0.029(3) Uiso 1 1 d
H14A H 0.6061(14) 0.5952(14) 1.0185(9) 0.033(4) Uiso 1 1 d
H14B H 0.6572(14) 0.5766(14) 0.9409(8) 0.030(3) Uiso 1 1 d
H14C H 0.5432(14) 0.6826(14) 0.9426(8) 0.025(3) Uiso 1 1 d

loop_
_atom_site_aniso_label
_atom_site_aniso_U_11
_atom_site_aniso_U_22
_atom_site_aniso_U_33
_atom_site_aniso_U_23
_atom_site_aniso_U_13
_atom_site_aniso_U_12
Cl1 0.02381(19) 0.02056(19) 0.02535(19) 0.00149(9) -0.00008(12) 0.00013(9)
Cl2 0.02084(19) 0.02018(19) 0.02559(19) 0.00269(9) 0.00569(12) 0.00120(9)
O1 0.0365(5) 0.0173(4) 0.0224(4) -0.0004(3) 0.0012(4) 0.0007(4)
O2 0.0354(5) 0.0206(5) 0.0305(5) 0.0023(4) -0.0005(4) -0.0004(4)
N1 0.0187(5) 0.0166(5) 0.0186(4) 0.0019(3) 0.0039(3) 0.0014(3)
N2 0.0171(4) 0.0156(4) 0.0177(4) -0.0013(3) 0.0055(3) 0.0000(3)
C1 0.0193(5) 0.0143(5) 0.0188(5) -0.0015(4) 0.0046(4) 0.0001(4)
C2 0.0234(6) 0.0199(5) 0.0225(5) 0.0022(4) 0.0083(4) 0.0002(4)
C3 0.0197(5) 0.0225(5) 0.0297(6) 0.0006(4) 0.0108(5) -0.0007(4)
C4 0.0171(5) 0.0180(5) 0.0268(6) -0.0018(4) 0.0034(4) 0.0009(4)
C5 0.0219(6) 0.0213(5) 0.0199(5) -0.0008(4) 0.0010(4) 0.0037(4)
C6 0.0290(6) 0.0258(6) 0.0174(6) 0.0035(4) 0.0051(5) 0.0024(4)
C7 0.0236(6) 0.0228(5) 0.0193(5) 0.0000(4) 0.0083(4) -0.0004(4)
C8 0.0179(5) 0.0151(5) 0.0175(5) -0.0032(4) 0.0040(4) 0.0002(4)
C9 0.0194(5) 0.0125(4) 0.0175(5) -0.0033(4) 0.0042(4) -0.0008(4)
C10 0.0203(5) 0.0146(5) 0.0198(5) -0.0035(4) 0.0040(4) -0.0001(4)
C11 0.0230(6) 0.0370(7) 0.0171(5) -0.0016(5) 0.0032(4) 0.0036(5)
C12 0.0236(6) 0.0201(6) 0.0479(8) 0.0105(5) 0.0087(6) 0.0023(5)
C13 0.0275(6) 0.0219(5) 0.0226(6) -0.0034(4) 0.0086(5) 0.0048(4)
C14 0.0200(6) 0.0203(5) 0.0262(6) 0.0004(5) 0.0017(5) -0.0042(4)

loop_
_atom_type_symbol
_atom_type_description
_atom_type_scat_dispersion_real
_atom_type_scat_dispersion_imag
_atom_type_scat_source
C C 0.0033 0.0000 'International Tables Vol C Tables 4.2.6.8 and 6.1.1.4'
H H 0.0000 0.0000 'International Tables Vol C Tables 4.2.6.8 and 6.1.1.4'
N N 0.0061 0.0000 'International Tables Vol C Tables 4.2.6.8 and 6.1.1.4'
O O 0.0106 0.0000 'International Tables Vol C Tables 4.2.6.8 and 6.1.1.4'
Cl Cl 0.1484 0.0000 'International Tables Vol C Tables 4.2.6.8 and 6.1.1.4'

loop_
_geom_angle_atom_site_label_1
_geom_angle_atom_site_label_2
_geom_angle_atom_site_label_3
_geom_angle
H1OA O1 H1OB 107.9(17)
H1OA O1 H3O 110.8(16)
H1OB O1 H3O 110.6(16)
H2OA O2 H2OB 106.8(18)
H2OA O2 H3O 109.4(16)
H2OB O2 H3O 108.8(17)
C1 N1 C12 111.98(8)
C1 N1 C11 111.71(8)
C12 N1 C11 111.47(9)
C8 N2 C14 112.65(8)
C8 N2 C13 112.05(8)
C14 N2 C13 110.99(8)
C8 N2 H2N 101.5(9)
C14 N2 H2N 112.0(9)
C13 N2 H2N 107.2(9)
C2 C1 C9 120.87(9)
C2 C1 N1 120.73(9)
C9 C1 N1 118.39(9)
C1 C2 C3 121.02(10)
C1 C2 H2 118.5(9)
C3 C2 H2 120.4(9)
C4 C3 C2 119.99(10)
C4 C3 H3 120.8(8)
C2 C3 H3 119.3(8)
C3 C4 C10 120.83(10)
C3 C4 H4 122.4(8)
C10 C4 H4 116.7(8)
C6 C5 C10 121.03(10)
C6 C5 H5 122.4(8)
C10 C5 H5 116.6(8)
C5 C6 C7 120.08(11)
C5 C6 H6 119.7(8)
C7 C6 H6 120.2(8)
C8 C7 C6 120.16(10)
C8 C7 H7 119.0(8)
C6 C7 H7 120.9(8)
C7 C8 C9 122.02(9)
C7 C8 N2 119.75(9)
C9 C8 N2 118.22(9)
C8 C9 C10 116.88(9)
C8 C9 C1 125.55(9)
C10 C9 C1 117.56(9)
C5 C10 C4 120.50(10)
C5 C10 C9 119.79(10)
C4 C10 C9 119.71(9)
N1 C11 H11A 108.1(8)
N1 C11 H11B 110.9(9)
H11A C11 H11B 110.3(12)
N1 C11 H11C 107.3(8)
H11A C11 H11C 108.5(11)
H11B C11 H11C 111.6(12)
N1 C12 H12A 109.7(9)
N1 C12 H12B 110.6(9)
H12A C12 H12B 109.0(13)
N1 C12 H12C 107.1(8)
H12A C12 H12C 109.7(12)
H12B C12 H12C 110.8(12)
N2 C13 H13A 108.8(9)
N2 C13 H13B 108.6(8)
H13A C13 H13B 110.6(12)
N2 C13 H13C 107.4(8)
H13A C13 H13C 110.8(12)
H13B C13 H13C 110.6(11)
N2 C14 H14A 110.8(9)
N2 C14 H14B 107.9(8)
H14A C14 H14B 109.1(11)
N2 C14 H14C 107.1(8)
H14A C14 H14C 113.4(11)
H14B C14 H14C 108.4(11)

loop_
_geom_bond_atom_site_label_1
_geom_bond_atom_site_label_2
_geom_bond_distance
O1 H1OA 0.830(19)
O1 H1OB 0.756(18)
O1 H3O 1.22(2)
O2 H2OA 0.77(2)
O2 H2OB 0.809(19)
O2 H3O 1.21(2)
N1 C1 1.4637(13)
N1 C12 1.4806(14)
N1 C11 1.4834(14)
N2 C8 1.4752(13)
N2 C14 1.4930(13)
N2 C13 1.4946(13)
N2 H2N 1.118(17)
C1 C2 1.3708(15)
C1 C9 1.4320(14)
C2 C3 1.4102(16)
C2 H2 0.992(16)
C3 C4 1.3663(16)
C3 H3 0.953(14)
C4 C10 1.4212(15)
C4 H4 0.941(14)
C5 C6 1.3675(17)
C5 C10 1.4187(15)
C5 H5 0.939(14)
C6 C7 1.4102(16)
C6 H6 0.926(14)
C7 C8 1.3696(15)
C7 H7 0.968(15)
C8 C9 1.4294(15)
C9 C10 1.4324(14)
C11 H11A 1.017(15)
C11 H11B 0.953(16)
C11 H11C 0.964(14)
C12 H12A 0.994(16)
C12 H12B 0.962(17)
C12 H12C 0.956(14)
C13 H13A 0.948(15)
C13 H13B 0.969(14)
C13 H13C 0.979(15)
C14 H14A 0.986(15)
C14 H14B 0.963(15)
C14 H14C 0.956(14)

loop_
_geom_hbond_atom_site_label_D
_geom_hbond_atom_site_label_H
_geom_hbond_atom_site_label_A
_geom_hbond_distance_DH
_geom_hbond_distance_HA
_geom_hbond_distance_DA
_geom_hbond_angle_DHA
_geom_hbond_site_symmetry_A
O1 H1OA Cl2 0.830(19) 2.128(19) 2.9575(9) 178.5(17) 2_546
O1 H1OB Cl1 0.756(18) 2.219(19) 2.9754(10) 179.1(17) .
O2 H2OA Cl2 0.77(2) 2.25(2) 3.0183(10) 175.9(18) .
O2 H2OB Cl1 0.809(19) 2.181(19) 2.9865(10) 173.9(16) 2_546
N2 H2N N1 1.118(17) 1.534(17) 2.6029(12) 157.5(14) .

loop_
_geom_torsion_atom_site_label_1
_geom_torsion_atom_site_label_2
_geom_torsion_atom_site_label_3
_geom_torsion_atom_site_label_4
_geom_torsion
C12 N1 C1 C2 -58.76(13)
C11 N1 C1 C2 67.09(12)
C12 N1 C1 C9 121.74(10)
C11 N1 C1 C9 -112.41(10)
C9 C1 C2 C3 -0.63(16)
N1 C1 C2 C3 179.88(9)
C1 C2 C3 C4 0.53(17)
C2 C3 C4 C10 0.35(16)
C10 C5 C6 C7 -1.74(17)
C5 C6 C7 C8 0.50(17)
C6 C7 C8 C9 1.50(16)
C6 C7 C8 N2 -176.92(9)
C14 N2 C8 C7 -60.06(12)
C13 N2 C8 C7 65.95(12)
C14 N2 C8 C9 121.46(10)
C13 N2 C8 C9 -112.54(10)
C7 C8 C9 C10 -2.16(14)
N2 C8 C9 C10 176.29(8)
C7 C8 C9 C1 178.47(10)
N2 C8 C9 C1 -3.08(14)
C2 C1 C9 C8 179.24(10)
N1 C1 C9 C8 -1.26(14)
C2 C1 C9 C10 -0.13(14)
N1 C1 C9 C10 179.37(8)
C6 C5 C10 C4 -179.65(10)
C6 C5 C10 C9 1.01(16)
C3 C4 C10 C5 179.55(10)
C3 C4 C10 C9 -1.11(15)
C8 C9 C10 C5 0.90(14)
C1 C9 C10 C5 -179.68(9)
C8 C9 C10 C4 -178.44(9)
C1 C9 C10 C4 0.98(14)
